data_4088887
loop_
_publ_author_name
'Thenarukandiyil, Ranjeesh'
'Thrikkykkal, Hridya'
'Choudhury, Joyanta'

_publ_section_title
;
 Rhodium(III)-Catalyzed Nonaromatic sp2 C--H Activation/Annulation Using
 NHC as a Directing and Functionalizable Group
;
_journal_issue 17
_journal_name_full Organometallics
_journal_page_first 3007
_journal_paper_doi 10.1021/acs.organomet.6b00530
_journal_volume 35
_journal_year 2016
_chemical_formula_sum 'C26 H21 Br N2'
_chemical_formula_weight 441.36
_space_group_IT_number 2
_space_group_name_Hall '-P 1'
_space_group_name_H-M_alt 'P -1'
_symmetry_cell_setting triclinic
_symmetry_space_group_name_H-M 'P -1'
_atom_sites_solution_hydrogens geom
_atom_sites_solution_primary direct
_atom_sites_solution_secondary difmap
_audit_creation_method SHELXL-97
_cell_angle_alpha 80.161(3)
_cell_angle_beta 78.902(3)
_cell_angle_gamma 82.421(3)
_cell_formula_units_Z 2
_cell_length_a 6.7389(3)
_cell_length_b 10.7415(6)
_cell_length_c 14.8797(7)
_cell_measurement_reflns_used 5130
_cell_measurement_temperature 140(2)
_cell_measurement_theta_max 28.30
_cell_measurement_theta_min 1.41
_cell_volume 1035.92(9)
_computing_cell_refinement 'Bruker SAINT'
_computing_data_collection 'Bruker APEX2'
_computing_data_reduction 'Bruker SAINT'
_computing_molecular_graphics ORTEP-3
_computing_structure_refinement 'SHELXL-97 (Sheldrick, 2008)'
_computing_structure_solution SIR-92
_diffrn_ambient_temperature 140(2)
_diffrn_measured_fraction_theta_full 0.998
_diffrn_measured_fraction_theta_max 0.998
_diffrn_measurement_device_type 'Bruker APEX-II CCD'
_diffrn_measurement_method '\f and \w scans'
_diffrn_radiation_monochromator graphite
_diffrn_radiation_source 'fine-focus sealed tube'
_diffrn_radiation_type MoK\a
_diffrn_radiation_wavelength 0.71073
_diffrn_reflns_av_R_equivalents 0.0418
_diffrn_reflns_av_sigmaI/netI 0.0508
_diffrn_reflns_limit_h_max 8
_diffrn_reflns_limit_h_min -8
_diffrn_reflns_limit_k_max 14
_diffrn_reflns_limit_k_min -14
_diffrn_reflns_limit_l_max 19
_diffrn_reflns_limit_l_min -19
_diffrn_reflns_number 17074
_diffrn_reflns_theta_full 28.30
_diffrn_reflns_theta_max 28.30
_diffrn_reflns_theta_min 1.41
_exptl_absorpt_coefficient_mu 1.998
_exptl_absorpt_correction_T_max 0.9673
_exptl_absorpt_correction_T_min 0.9304
_exptl_absorpt_correction_type multi-scan
_exptl_absorpt_process_details SADABS
_exptl_crystal_colour colourless
_exptl_crystal_density_diffrn 1.415
_exptl_crystal_density_meas ?
_exptl_crystal_density_method 'not measured'
_exptl_crystal_description rectangular
_exptl_crystal_F_000 452
_refine_diff_density_max 1.856
_refine_diff_density_min -0.913
_refine_diff_density_rms '0.274 ===========================================END'
_refine_ls_extinction_method none
_refine_ls_goodness_of_fit_ref 1.429
_refine_ls_hydrogen_treatment mixed
_refine_ls_matrix_type full
_refine_ls_number_parameters 228
_refine_ls_number_reflns 5130
_refine_ls_number_restraints 0
_refine_ls_restrained_S_all 1.429
_refine_ls_R_factor_all 0.1169
_refine_ls_R_factor_gt 0.0974
_refine_ls_shift/su_max 0.000
_refine_ls_shift/su_mean 0.000
_refine_ls_structure_factor_coef Fsqd
_refine_ls_weighting_details 'calc w=1/[\s^2^(Fo^2^)+(0.2000P)^2^+0.0000P] where P=(Fo^2^+2Fc^2^)/3'
_refine_ls_weighting_scheme calc
_refine_ls_wR_factor_gt 0.3220
_refine_ls_wR_factor_ref 0.3487
_reflns_number_gt 4001
_reflns_number_total 5130
_reflns_threshold_expression >2\s(I)
_cod_data_source_file om6b00530_si_002.cif
_cod_data_source_block 3c
_cod_depositor_comments
;
The following automatic conversions were performed:

data item '_symmetry_cell_setting' value 'Triclinic' was changed to
'triclinic' in accordance with the
/home/saulius/struct/COD-crude-data/automatic-downloads/DataCite-retrospective/ACS/depositions/lib/dictionaries/cif_core.dic
dictionary named 'cif_core.dic' version 2.4.2 last updated on
2011-04-26.

data item '_exptl_crystal_density_meas' value 'not measured' was
changed to '?' -- the value is perceived as not measured.

Automatic conversion script
Id: cif_fix_values 6909 2019-04-08 15:41:33Z antanas 
;
_cod_original_sg_symbol_H-M P-1
_cod_database_code 4088887

loop_
_symmetry_equiv_pos_as_xyz
'x, y, z'
'-x, -y, -z'

loop_
_atom_site_label
_atom_site_type_symbol
_atom_site_fract_x
_atom_site_fract_y
_atom_site_fract_z
_atom_site_U_iso_or_equiv
_atom_site_adp_type
_atom_site_occupancy
_atom_site_symmetry_multiplicity
_atom_site_calc_flag
_atom_site_refinement_flags
C1 C 0.5515(8) 0.8743(4) 0.2001(3) 0.0074(6) Uani 1 1 d .
C2 C 0.7045(8) 0.9276(5) 0.0531(3) 0.0100(10) Uani 1 1 d .
H2 H 0.7398 0.9311 -0.0107 0.012 Uiso 1 1 calc R
C3 C 0.7792(8) 0.9952(4) 0.1053(3) 0.0098(10) Uani 1 1 d .
H3 H 0.8751 1.0532 0.0841 0.012 Uiso 1 1 calc R
C4 C 0.7205(8) 1.0028(4) 0.2731(3) 0.0089(9) Uani 1 1 d .
H4 H 0.8130 1.0616 0.2686 0.011 Uiso 1 1 calc R
C5 C 0.6173(8) 0.9560(5) 0.3557(3) 0.0105(10) Uani 1 1 d .
H5 H 0.6388 0.9833 0.4088 0.013 Uiso 1 1 calc R
C6 C 0.4760(7) 0.8658(4) 0.3640(3) 0.0061(9) Uani 1 1 d .
C7 C 0.4396(7) 0.8245(4) 0.2859(3) 0.0046(8) Uani 1 1 d .
C8 C 0.2918(7) 0.7307(4) 0.2950(3) 0.0072(7) Uani 1 1 d .
C9 C 0.1132(8) 0.7662(4) 0.2589(4) 0.0105(10) Uani 1 1 d .
H9 H 0.0919 0.8464 0.2249 0.013 Uiso 1 1 calc R
C10 C -0.0343(9) 0.6807(5) 0.2741(4) 0.0170(12) Uani 1 1 d .
H10 H -0.1521 0.7031 0.2486 0.020 Uiso 1 1 calc R
C11 C -0.0041(9) 0.5633(5) 0.3267(5) 0.0214(13) Uani 1 1 d .
H11 H -0.1044 0.5080 0.3384 0.026 Uiso 1 1 calc R
C12 C 0.1709(9) 0.5269(5) 0.3621(4) 0.0177(12) Uani 1 1 d .
H12 H 0.1892 0.4472 0.3972 0.021 Uiso 1 1 calc R
C13 C 0.3232(8) 0.6097(4) 0.3456(3) 0.0072(7) Uani 1 1 d .
H13 H 0.4439 0.5843 0.3682 0.009 Uiso 1 1 calc R
C14 C 0.3631(8) 0.8228(4) 0.4582(3) 0.0099(7) Uani 1 1 d .
C15 C 0.1550(8) 0.8495(5) 0.4805(4) 0.0117(10) Uani 1 1 d .
H15 H 0.0818 0.8917 0.4353 0.014 Uiso 1 1 calc R
C16 C 0.0546(9) 0.8137(5) 0.5700(4) 0.0164(11) Uani 1 1 d .
H16 H -0.0851 0.8340 0.5848 0.020 Uiso 1 1 calc R
C17 C 0.1617(10) 0.7474(5) 0.6380(4) 0.0172(12) Uani 1 1 d .
H17 H 0.0934 0.7218 0.6975 0.021 Uiso 1 1 calc R
C18 C 0.3725(10) 0.7196(5) 0.6158(4) 0.0170(11) Uani 1 1 d .
H18 H 0.4452 0.6749 0.6604 0.020 Uiso 1 1 calc R
C19 C 0.4732(8) 0.7593(4) 0.5265(3) 0.0099(7) Uani 1 1 d .
H19 H 0.6139 0.7436 0.5122 0.012 Uiso 1 1 calc R
C20 C 0.4663(8) 0.7628(4) 0.0747(3) 0.0074(6) Uani 1 1 d .
H20A H 0.4831 0.7848 0.0078 0.009 Uiso 1 1 calc R
H20B H 0.3218 0.7727 0.0991 0.009 Uiso 1 1 calc R
C21 C 0.5460(8) 0.6255(4) 0.0981(3) 0.0074(6) Uani 1 1 d .
C22 C 0.4119(10) 0.5326(5) 0.1222(4) 0.0188(12) Uani 1 1 d .
H22 H 0.2728 0.5563 0.1283 0.023 Uiso 1 1 calc R
C23 C 0.4827(12) 0.4055(5) 0.1371(4) 0.0252(14) Uani 1 1 d .
H23 H 0.3921 0.3438 0.1516 0.030 Uiso 1 1 calc R
C24 C 0.6908(13) 0.3703(5) 0.1303(4) 0.0283(16) Uani 1 1 d .
H24 H 0.7397 0.2850 0.1409 0.034 Uiso 1 1 calc R
C25 C 0.8226(11) 0.4609(6) 0.1083(5) 0.0287(15) Uani 1 1 d .
H25 H 0.9612 0.4366 0.1046 0.034 Uiso 1 1 calc R
C26 C 0.7546(9) 0.5888(5) 0.0910(4) 0.0184(12) Uani 1 1 d .
H26 H 0.8468 0.6495 0.0750 0.022 Uiso 1 1 calc R
N1 N 0.6865(6) 0.9622(4) 0.1960(3) 0.0043(7) Uiso 1 1 d .
N2 N 0.5664(6) 0.8524(3) 0.1109(3) 0.0049(8) Uiso 1 1 d .
Br1 Br 0.19495(10) 0.12130(6) 0.17509(5) 0.0313(3) Uani 1 1 d .

loop_
_atom_site_aniso_label
_atom_site_aniso_U_11
_atom_site_aniso_U_22
_atom_site_aniso_U_33
_atom_site_aniso_U_23
_atom_site_aniso_U_13
_atom_site_aniso_U_12
C1 0.0124(14) 0.0069(12) 0.0051(12) -0.0032(10) -0.0037(11) -0.0028(10)
C2 0.013(2) 0.011(2) 0.004(2) 0.0001(17) 0.0034(18) -0.0033(18)
C3 0.014(2) 0.007(2) 0.007(2) -0.0024(17) 0.0037(19) -0.0047(18)
C4 0.012(2) 0.0060(19) 0.009(2) -0.0050(17) 0.0004(19) -0.0036(17)
C5 0.015(3) 0.012(2) 0.006(2) -0.0044(18) -0.0012(19) -0.0071(19)
C6 0.007(2) 0.0060(19) 0.005(2) -0.0027(16) 0.0004(17) -0.0002(16)
C7 0.005(2) 0.0053(19) 0.004(2) -0.0019(16) 0.0006(16) -0.0010(16)
C8 0.0093(16) 0.0041(15) 0.0091(16) -0.0027(12) -0.0015(13) -0.0018(12)
C9 0.009(2) 0.006(2) 0.018(3) -0.0031(18) -0.005(2) -0.0016(17)
C10 0.010(2) 0.011(2) 0.033(3) -0.004(2) -0.006(2) -0.0047(19)
C11 0.013(3) 0.009(2) 0.042(4) -0.003(2) -0.001(3) -0.007(2)
C12 0.020(3) 0.006(2) 0.027(3) 0.001(2) -0.004(2) -0.005(2)
C13 0.0093(16) 0.0041(15) 0.0091(16) -0.0027(12) -0.0015(13) -0.0018(12)
C14 0.0183(19) 0.0070(14) 0.0042(15) -0.0031(12) 0.0006(14) -0.0018(13)
C15 0.013(3) 0.011(2) 0.011(2) -0.0043(19) 0.000(2) -0.0035(19)
C16 0.015(3) 0.018(2) 0.016(3) -0.012(2) 0.011(2) -0.010(2)
C17 0.033(3) 0.012(2) 0.007(2) -0.0031(19) 0.006(2) -0.014(2)
C18 0.031(3) 0.012(2) 0.006(2) -0.0004(19) -0.002(2) 0.000(2)
C19 0.0183(19) 0.0070(14) 0.0042(15) -0.0031(12) 0.0006(14) -0.0018(13)
C20 0.0124(14) 0.0069(12) 0.0051(12) -0.0032(10) -0.0037(11) -0.0028(10)
C21 0.0124(14) 0.0069(12) 0.0051(12) -0.0032(10) -0.0037(11) -0.0028(10)
C22 0.030(3) 0.022(3) 0.007(2) -0.008(2) 0.003(2) -0.012(2)
C23 0.054(4) 0.012(2) 0.011(3) -0.005(2) 0.002(3) -0.015(3)
C24 0.071(5) 0.008(2) 0.009(3) -0.002(2) -0.017(3) 0.000(3)
C25 0.037(4) 0.017(3) 0.035(4) -0.008(3) -0.020(3) 0.010(3)
C26 0.021(3) 0.014(2) 0.024(3) -0.008(2) -0.011(2) 0.001(2)
Br1 0.0327(5) 0.0297(4) 0.0298(5) -0.0063(3) 0.0011(3) -0.0045(3)

loop_
_atom_type_symbol
_atom_type_description
_atom_type_scat_dispersion_real
_atom_type_scat_dispersion_imag
_atom_type_scat_source
C C 0.0033 0.0016 'International Tables Vol C Tables 4.2.6.8 and 6.1.1.4'
H H 0.0000 0.0000 'International Tables Vol C Tables 4.2.6.8 and 6.1.1.4'
N N 0.0061 0.0033 'International Tables Vol C Tables 4.2.6.8 and 6.1.1.4'
Br Br -0.2901 2.4595 'International Tables Vol C Tables 4.2.6.8 and 6.1.1.4'

loop_
_geom_angle_atom_site_label_1
_geom_angle_atom_site_label_2
_geom_angle_atom_site_label_3
_geom_angle
N2 C1 N1 105.6(4)
N2 C1 C7 134.0(4)
N1 C1 C7 120.4(4)
C3 C2 N2 108.4(4)
C3 C2 H2 125.8
N2 C2 H2 125.8
C2 C3 N1 107.1(4)
C2 C3 H3 126.4
N1 C3 H3 126.4
C5 C4 N1 118.4(4)
C5 C4 H4 120.8
N1 C4 H4 120.8
C4 C5 C6 121.6(4)
C4 C5 H5 119.2
C6 C5 H5 119.2
C7 C6 C5 120.4(4)
C7 C6 C14 121.8(4)
C5 C6 C14 117.7(4)
C6 C7 C1 116.8(4)
C6 C7 C8 120.1(4)
C1 C7 C8 123.1(4)
C9 C8 C13 119.8(4)
C9 C8 C7 119.7(4)
C13 C8 C7 120.3(4)
C8 C9 C10 119.8(5)
C8 C9 H9 120.1
C10 C9 H9 120.1
C11 C10 C9 119.8(5)
C11 C10 H10 120.1
C9 C10 H10 120.1
C12 C11 C10 121.0(5)
C12 C11 H11 119.5
C10 C11 H11 119.5
C11 C12 C13 120.1(5)
C11 C12 H12 119.9
C13 C12 H12 119.9
C8 C13 C12 119.5(5)
C8 C13 H13 120.3
C12 C13 H13 120.3
C15 C14 C19 119.7(5)
C15 C14 C6 121.4(4)
C19 C14 C6 118.8(5)
C14 C15 C16 120.3(5)
C14 C15 H15 119.8
C16 C15 H15 119.8
C15 C16 C17 120.5(5)
C15 C16 H16 119.7
C17 C16 H16 119.7
C16 C17 C18 119.5(5)
C16 C17 H17 120.3
C18 C17 H17 120.3
C19 C18 C17 119.7(5)
C19 C18 H18 120.2
C17 C18 H18 120.2
C18 C19 C14 120.3(5)
C18 C19 H19 119.9
C14 C19 H19 119.9
N2 C20 C21 114.3(4)
N2 C20 H20A 108.7
C21 C20 H20A 108.7
N2 C20 H20B 108.7
C21 C20 H20B 108.7
H20A C20 H20B 107.6
C22 C21 C26 119.1(5)
C22 C21 C20 119.9(5)
C26 C21 C20 121.0(4)
C23 C22 C21 120.9(6)
C23 C22 H22 119.6
C21 C22 H22 119.6
C22 C23 C24 119.4(6)
C22 C23 H23 120.3
C24 C23 H23 120.3
C25 C24 C23 120.0(5)
C25 C24 H24 120.0
C23 C24 H24 120.0
C24 C25 C26 121.4(6)
C24 C25 H25 119.3
C26 C25 H25 119.3
C25 C26 C21 119.3(6)
C25 C26 H26 120.4
C21 C26 H26 120.4
C4 N1 C1 122.4(4)
C4 N1 C3 127.9(4)
C1 N1 C3 109.7(4)
C1 N2 C2 109.2(4)
C1 N2 C20 129.6(4)
C2 N2 C20 121.1(4)

loop_
_geom_bond_atom_site_label_1
_geom_bond_atom_site_label_2
_geom_bond_distance
C1 N2 1.370(6)
C1 N1 1.381(6)
C1 C7 1.409(7)
C2 C3 1.350(7)
C2 N2 1.382(6)
C2 H2 0.9300
C3 N1 1.381(6)
C3 H3 0.9300
C4 C5 1.341(7)
C4 N1 1.364(6)
C4 H4 0.9300
C5 C6 1.421(6)
C5 H5 0.9300
C6 C7 1.387(6)
C6 C14 1.489(7)
C7 C8 1.481(6)
C8 C9 1.393(7)
C8 C13 1.398(6)
C9 C10 1.402(7)
C9 H9 0.9300
C10 C11 1.379(8)
C10 H10 0.9300
C11 C12 1.367(8)
C11 H11 0.9300
C12 C13 1.405(7)
C12 H12 0.9300
C13 H13 0.9300
C14 C15 1.381(7)
C14 C19 1.404(7)
C15 C16 1.388(7)
C15 H15 0.9300
C16 C17 1.397(9)
C16 H16 0.9300
C17 C18 1.399(9)
C17 H17 0.9300
C18 C19 1.394(7)
C18 H18 0.9300
C19 H19 0.9300
C20 N2 1.470(6)
C20 C21 1.508(6)
C20 H20A 0.9700
C20 H20B 0.9700
C21 C22 1.389(7)
C21 C26 1.398(8)
C22 C23 1.381(8)
C22 H22 0.9300
C23 C24 1.392(11)
C23 H23 0.9300
C24 C25 1.360(10)
C24 H24 0.9300
C25 C26 1.386(8)
C25 H25 0.9300
C26 H26 0.9300
